data_7110251
loop_
_publ_author_name
'Yang Gao'
'Wanqing Wu'
'Huawen Huang'
'Yubing Huang'
'Huanfeng Jiang'

_publ_section_title
;
 Palladium-catalyzed intermolecular [3 + 2] carbocyclization of alkynols
 and propiolates: an efficient entry to halo-cyclopentadienes
;
_journal_name_full Chem.Commun.
_journal_page_first 846
_journal_paper_doi 10.1039/c3cc47310d
_journal_volume 50
_journal_year 2014
_chemical_formula_sum 'C8 H9 Br O2'
_chemical_formula_weight 217.06
_chemical_name_systematic
;
?
;
_space_group_IT_number 14
_symmetry_space_group_name_Hall '-P 2ybc'
_symmetry_space_group_name_H-M 'P 1 21/c 1'
_atom_sites_solution_hydrogens geom
_atom_sites_solution_primary direct
_atom_sites_solution_secondary difmap
_audit_creation_method SHELXL-97
_cell_angle_alpha 90.00
_cell_angle_beta 103.620(4)
_cell_angle_gamma 90.00
_cell_formula_units_Z 4
_cell_length_a 5.8136(2)
_cell_length_b 20.7534(8)
_cell_length_c 7.4685(3)
_cell_measurement_temperature 293(2)
_cell_volume 875.75(6)
_computing_structure_refinement 'SHELXL-97 (Sheldrick, 1997)'
_computing_structure_solution 'SHELXS-97 (Sheldrick, 1990)'
_diffrn_ambient_temperature 293(2)
_diffrn_measured_fraction_theta_full 0.863
_diffrn_measured_fraction_theta_max 0.863
_diffrn_radiation_monochromator graphite
_diffrn_radiation_source 'fine-focus sealed tube'
_diffrn_radiation_type MoK\a
_diffrn_radiation_wavelength 0.71073
_diffrn_reflns_av_R_equivalents 0.0270
_diffrn_reflns_av_sigmaI/netI 0.0324
_diffrn_reflns_limit_h_max 7
_diffrn_reflns_limit_h_min -5
_diffrn_reflns_limit_k_max 25
_diffrn_reflns_limit_k_min -28
_diffrn_reflns_limit_l_max 10
_diffrn_reflns_limit_l_min -9
_diffrn_reflns_number 5739
_diffrn_reflns_theta_full 29.46
_diffrn_reflns_theta_max 29.46
_diffrn_reflns_theta_min 2.97
_exptl_absorpt_coefficient_mu 4.642
_exptl_crystal_density_diffrn 1.646
_exptl_crystal_density_method 'not measured'
_exptl_crystal_F_000 432
_refine_diff_density_max 0.367
_refine_diff_density_min -0.510
_refine_diff_density_rms 0.072
_refine_ls_extinction_method none
_refine_ls_goodness_of_fit_ref 1.005
_refine_ls_hydrogen_treatment mixed
_refine_ls_matrix_type full
_refine_ls_number_parameters 104
_refine_ls_number_reflns 2097
_refine_ls_number_restraints 0
_refine_ls_restrained_S_all 1.005
_refine_ls_R_factor_all 0.0375
_refine_ls_R_factor_gt 0.0279
_refine_ls_shift/su_max 0.269
_refine_ls_shift/su_mean 0.018
_refine_ls_structure_factor_coef Fsqd
_refine_ls_weighting_details 'calc w=1/[\s^2^(Fo^2^)+(0.0318P)^2^+0.3137P] where P=(Fo^2^+2Fc^2^)/3'
_refine_ls_weighting_scheme calc
_refine_ls_wR_factor_gt 0.0610
_refine_ls_wR_factor_ref 0.0655
_reflns_number_gt 1776
_reflns_number_total 2097
_reflns_threshold_expression >2sigma(I)
_cod_data_source_file c3cc47310d.txt
_cod_data_source_block 1
_cod_depositor_comments
;

2018-02-22
Z value and formula fixed to values more according to usual
chemical conventions.                 miguel
;
_cod_original_formula_sum 'C32 H36 Br4 O8'
_cod_original_formula_weight 868.25
_cod_original_formula_units_Z 1
_cod_database_code 7110251

loop_
_symmetry_equiv_pos_as_xyz
'x, y, z'
'-x, y+1/2, -z+1/2'
'-x, -y, -z'
'x, -y-1/2, z-1/2'

loop_
_atom_site_label
_atom_site_type_symbol
_atom_site_fract_x
_atom_site_fract_y
_atom_site_fract_z
_atom_site_U_iso_or_equiv
_atom_site_adp_type
_atom_site_occupancy
_atom_site_symmetry_multiplicity
_atom_site_calc_flag
_atom_site_refinement_flags
Br1 Br 1.39367(4) 0.707955(12) 0.78218(3) 0.03206(10) Uani 1 1 d .
C4 C 0.8586(3) 0.57938(10) 0.7791(3) 0.0182(4) Uani 1 1 d .
C1 C 1.1387(3) 0.64979(10) 0.7419(3) 0.0207(4) Uani 1 1 d .
C2 C 1.0067(3) 0.63062(10) 0.5502(3) 0.0181(4) Uani 1 1 d .
C3 C 0.8327(4) 0.58370(10) 0.5965(3) 0.0184(4) Uani 1 1 d .
H3A H 0.7217 0.5607 0.5099 0.022 Uiso 1 1 calc R
C5 C 1.0537(4) 0.62103(10) 0.8725(3) 0.0224(5) Uani 1 1 d .
H5A H 1.1080 0.6264 0.9991 0.027 Uiso 1 1 calc R
O1 O 0.5463(3) 0.50678(7) 0.7800(2) 0.0257(3) Uani 1 1 d .
O2 O 0.7437(3) 0.54860(8) 1.0474(2) 0.0327(4) Uani 1 1 d .
C8 C 0.7082(4) 0.54268(10) 0.8752(3) 0.0201(4) Uani 1 1 d .
C7 C 1.1696(4) 0.60008(11) 0.4400(3) 0.0234(5) Uani 1 1 d .
H7A H 1.2507 0.5640 0.5068 0.035 Uiso 1 1 calc R
H7B H 1.2832 0.6314 0.4210 0.035 Uiso 1 1 calc R
H7C H 1.0770 0.5857 0.3229 0.035 Uiso 1 1 calc R
C6 C 0.8749(4) 0.68867(12) 0.4453(4) 0.0322(5) Uani 1 1 d .
H6A H 0.7733 0.7073 0.5157 0.048 Uiso 1 1 calc R
H6B H 0.7817 0.6746 0.3281 0.048 Uiso 1 1 calc R
H6C H 0.9876 0.7203 0.4267 0.048 Uiso 1 1 calc R
H1 H 0.417(9) 0.482(3) 0.864(8) 0.16(2) Uiso 1 1 d .

loop_
_atom_site_aniso_label
_atom_site_aniso_U_11
_atom_site_aniso_U_22
_atom_site_aniso_U_33
_atom_site_aniso_U_23
_atom_site_aniso_U_13
_atom_site_aniso_U_12
Br1 0.03153(15) 0.03188(16) 0.03792(15) -0.01385(10) 0.01849(10) -0.01721(10)
C4 0.0187(10) 0.0174(10) 0.0185(10) 0.0007(7) 0.0044(8) -0.0014(8)
C1 0.0196(10) 0.0185(11) 0.0255(11) -0.0046(8) 0.0088(8) -0.0048(8)
C2 0.0180(9) 0.0192(10) 0.0178(9) 0.0024(8) 0.0055(8) 0.0000(8)
C3 0.0172(9) 0.0191(11) 0.0180(9) 0.0016(8) 0.0025(7) -0.0003(8)
C5 0.0250(11) 0.0265(12) 0.0159(10) -0.0053(8) 0.0056(8) -0.0060(9)
O1 0.0253(8) 0.0308(9) 0.0208(8) 0.0000(6) 0.0052(6) -0.0119(7)
O2 0.0371(9) 0.0450(11) 0.0160(7) -0.0005(7) 0.0059(7) -0.0189(8)
C8 0.0210(10) 0.0217(11) 0.0176(9) 0.0015(8) 0.0046(8) -0.0007(9)
C7 0.0224(10) 0.0291(12) 0.0190(10) -0.0024(9) 0.0056(8) -0.0008(9)
C6 0.0279(12) 0.0315(13) 0.0393(13) 0.0162(11) 0.0123(10) 0.0067(11)

loop_
_atom_type_symbol
_atom_type_description
_atom_type_scat_dispersion_real
_atom_type_scat_dispersion_imag
_atom_type_scat_source
C C 0.0033 0.0016 'International Tables Vol C Tables 4.2.6.8 and 6.1.1.4'
H H 0.0000 0.0000 'International Tables Vol C Tables 4.2.6.8 and 6.1.1.4'
O O 0.0106 0.0060 'International Tables Vol C Tables 4.2.6.8 and 6.1.1.4'
Br Br -0.2901 2.4595 'International Tables Vol C Tables 4.2.6.8 and 6.1.1.4'

loop_
_geom_angle_atom_site_label_1
_geom_angle_atom_site_label_2
_geom_angle_atom_site_label_3
_geom_angle
C3 C4 C5 109.51(18)
C3 C4 C8 126.54(19)
C5 C4 C8 123.83(17)
C5 C1 C2 112.48(18)
C5 C1 Br1 125.76(16)
C2 C1 Br1 121.77(14)
C3 C2 C1 99.92(15)
C3 C2 C7 113.01(18)
C1 C2 C7 112.24(16)
C3 C2 C6 110.05(17)
C1 C2 C6 110.94(18)
C7 C2 C6 110.31(17)
C4 C3 C2 110.94(18)
C1 C5 C4 107.14(18)
O2 C8 O1 123.18(19)
O2 C8 C4 118.38(18)
O1 C8 C4 118.44(18)

loop_
_geom_bond_atom_site_label_1
_geom_bond_atom_site_label_2
_geom_bond_distance
Br1 C1 1.880(2)
C4 C3 1.340(3)
C4 C5 1.465(3)
C4 C8 1.468(3)
C1 C5 1.334(3)
C1 C2 1.510(3)
C2 C3 1.502(3)
C2 C7 1.531(3)
C2 C6 1.540(3)
O1 C8 1.277(2)
O2 C8 1.260(2)
